data_4089514
loop_
_publ_author_name
'Schaper, Lars-Arne'
'Wei, Xuhui'
'Hock, Sebastian J.'
'P\"othig, Alexander'
'\"Ofele, Karl'
'Cokoja, Mirza'
'Herrmann, Wolfgang A.'
'K\"uhn, Fritz E.'

_publ_section_title
;
 Gold(I) Complexes with &#x201C;Normal&#x201D; 1,2,3-Triazolylidene
 Ligands: Synthesis and Catalytic Properties
;
_journal_issue 11
_journal_name_full Organometallics
_journal_page_first 3376
_journal_paper_doi 10.1021/om400318p
_journal_volume 32
_journal_year 2013
_chemical_formula_moiety 'C32 H30 Au N6, F6 Sb'
_chemical_formula_sum 'C32 H30 Au F6 N6 Sb'
_chemical_formula_weight 931.35
_space_group_IT_number 2
_space_group_name_Hall '-P 1'
_space_group_name_H-M_alt 'P -1'
_symmetry_cell_setting triclinic
_symmetry_Int_Tables_number 2
_symmetry_space_group_name_Hall '-P 1'
_symmetry_space_group_name_H-M 'P -1'
_atom_sites_solution_hydrogens geom
_atom_sites_solution_primary direct
_atom_sites_solution_secondary difmap
_cell_angle_alpha 97.381(2)
_cell_angle_beta 108.494(1)
_cell_angle_gamma 114.191(1)
_cell_formula_units_Z 2
_cell_length_a 11.6548(4)
_cell_length_b 11.9418(4)
_cell_length_c 13.7014(5)
_cell_measurement_reflns_used 9720
_cell_measurement_temperature 123
_cell_measurement_theta_max 25.4019
_cell_measurement_theta_min 2.4711
_cell_volume 1574.32(10)
_computing_cell_refinement 'SAINT (Bruker, 2008b)'
_computing_data_collection 'APEX II Control Software (Bruker, 2008a)'
_computing_data_reduction 'SAINT (Bruker, 2008b)'
_computing_molecular_graphics 'PLATON (Spek, 2011)'
_computing_publication_material 'PLATON (Spek, 2011), enCIFer (Allen, 2004)'
_computing_structure_refinement 'SHELXL97 (Sheldrick, 1997)'
_computing_structure_solution 'SHELXS97 (Sheldrick, 1997)'
_diffrn_ambient_temperature 123
_diffrn_detector ' CCD plate '
_diffrn_detector_area_resol_mean 16
_diffrn_measured_fraction_theta_full 0.999
_diffrn_measured_fraction_theta_max 0.999
_diffrn_measurement_device ' \k-geometry diffractometer '
_diffrn_measurement_device_type ' Bruker APEX-II CCD '
_diffrn_measurement_method ' phi- and omega-rotation '
_diffrn_radiation_monochromator Montel-optics
_diffrn_radiation_probe x-ray
_diffrn_radiation_source 'rotating anode FR591'
_diffrn_radiation_type MoK\a
_diffrn_radiation_wavelength 0.71073
_diffrn_reflns_av_R_equivalents 0.0427
_diffrn_reflns_av_sigmaI/netI 0.0204
_diffrn_reflns_limit_h_max 14
_diffrn_reflns_limit_h_min -14
_diffrn_reflns_limit_k_max 14
_diffrn_reflns_limit_k_min -14
_diffrn_reflns_limit_l_max 16
_diffrn_reflns_limit_l_min -16
_diffrn_reflns_number 41608
_diffrn_reflns_reduction_process
;
;
_diffrn_reflns_theta_full 25.41
_diffrn_reflns_theta_max 25.41
_diffrn_reflns_theta_min 1.64
_exptl_absorpt_coefficient_mu 5.581
_exptl_absorpt_correction_T_max 0.476
_exptl_absorpt_correction_T_min 0.241
_exptl_absorpt_correction_type multi-scan
_exptl_absorpt_process_details 'SADABS, Bruker, 2008b'
_exptl_crystal_colour 'clear pale yellow'
_exptl_crystal_density_diffrn 1.965
_exptl_crystal_density_method 'Not Measured'
_exptl_crystal_description fragment
_exptl_crystal_F_000 896
_exptl_crystal_size_max 0.360
_exptl_crystal_size_mid 0.160
_exptl_crystal_size_min 0.160
_refine_diff_density_max 0.610
_refine_diff_density_min -0.485
_refine_diff_density_rms 0.072
_refine_ls_extinction_method none
_refine_ls_goodness_of_fit_ref 1.123
_refine_ls_hydrogen_treatment constr
_refine_ls_matrix_type full
_refine_ls_number_parameters 419
_refine_ls_number_reflns 5806
_refine_ls_number_restraints 0
_refine_ls_restrained_S_all 1.123
_refine_ls_R_factor_all 0.0142
_refine_ls_R_factor_gt 0.0139
_refine_ls_shift/su_max 0.002
_refine_ls_shift/su_mean 0.000
_refine_ls_structure_factor_coef Fsqd
_refine_ls_weighting_details 'calc w=1/[\s^2^(Fo^2^)+(0.0109P)^2^+1.0530P] where P=(Fo^2^+2Fc^2^)/3'
_refine_ls_weighting_scheme calc
_refine_ls_wR_factor_gt 0.0359
_refine_ls_wR_factor_ref 0.0361
_reflns_number_gt 5719
_reflns_number_total 5806
_reflns_threshold_expression I>2\s(I)
_cod_data_source_file om400318p_si_002.cif
_cod_data_source_block Compound_1f
_cod_depositor_comments
;
The following automatic conversions were performed:

data item '_symmetry_cell_setting' value 'Triclinic' was changed to
'triclinic' in accordance with the
/home/saulius/struct/COD-crude-data/automatic-downloads/DataCite-retrospective/ACS/depositions/lib/dictionaries/cif_core.dic
dictionary named 'cif_core.dic' version 2.4.2 last updated on
2011-04-26.

Automatic conversion script
Id: cif_fix_values 6909 2019-04-08 15:41:33Z antanas 
;
_cod_database_code 4089514

loop_
_symmetry_equiv_pos_site_id
_symmetry_equiv_pos_as_xyz
1 x,y,z
2 -x,-y,-z

loop_
_atom_site_aniso_label
_atom_site_aniso_U_11
_atom_site_aniso_U_22
_atom_site_aniso_U_33
_atom_site_aniso_U_23
_atom_site_aniso_U_13
_atom_site_aniso_U_12
Au1 0.0136(1) 0.0183(1) 0.0205(1) 0.0058(1) 0.0061(1) 0.0063(1)
N1 0.0166(9) 0.0196(9) 0.0188(9) 0.0061(7) 0.0069(7) 0.0075(7)
N2 0.0144(9) 0.0235(9) 0.0197(9) 0.0086(7) 0.0040(7) 0.0068(7)
N3 0.0189(9) 0.0243(9) 0.0206(9) 0.0094(7) 0.0058(8) 0.0101(8)
N4 0.0160(9) 0.0194(9) 0.0211(9) 0.0076(7) 0.0071(7) 0.0084(7)
N5 0.0141(8) 0.0205(9) 0.0209(9) 0.0078(7) 0.0047(7) 0.0074(7)
N6 0.0182(9) 0.0208(9) 0.0186(9) 0.0074(7) 0.0061(7) 0.0104(7)
C1 0.0172(10) 0.0201(10) 0.0191(10) 0.0041(8) 0.0067(8) 0.0098(9)
C2 0.0159(10) 0.0202(10) 0.0193(10) 0.0048(8) 0.0061(8) 0.0090(8)
C3 0.0182(10) 0.0248(11) 0.0200(10) 0.0067(9) 0.0072(9) 0.0133(9)
C4 0.0187(11) 0.0324(12) 0.0240(11) 0.0115(10) 0.0073(9) 0.0083(10)
C5 0.0188(11) 0.0353(13) 0.0221(11) 0.0079(10) 0.0042(9) 0.0111(10)
C6 0.0306(12) 0.0286(12) 0.0222(11) 0.0092(9) 0.0091(10) 0.0189(10)
C7 0.0312(12) 0.0227(11) 0.0292(12) 0.0129(9) 0.0123(10) 0.0146(10)
C8 0.0190(11) 0.0196(10) 0.0259(11) 0.0064(9) 0.0057(9) 0.0087(9)
C9 0.0381(14) 0.0379(14) 0.0263(12) 0.0145(11) 0.0063(11) 0.0188(12)
C10 0.0158(10) 0.0197(10) 0.0214(11) 0.0071(8) 0.0048(9) 0.0069(9)
C11 0.0248(12) 0.0279(12) 0.0191(11) 0.0023(9) 0.0050(9) 0.0135(10)
C12 0.0253(12) 0.0360(13) 0.0312(13) 0.0061(10) 0.0095(10) 0.0183(11)
C13 0.0202(11) 0.0356(13) 0.0293(12) 0.0140(10) 0.0039(10) 0.0136(10)
C14 0.0279(13) 0.0389(14) 0.0165(11) 0.0056(10) 0.0019(10) 0.0135(11)
C15 0.0256(12) 0.0358(13) 0.0182(11) 0.0058(9) 0.0078(9) 0.0157(10)
C16 0.0245(12) 0.0295(12) 0.0233(11) 0.0144(9) 0.0093(9) 0.0101(10)
C17 0.0179(10) 0.0212(10) 0.0208(10) 0.0064(8) 0.0092(9) 0.0108(9)
C18 0.0157(10) 0.0200(10) 0.0168(10) 0.0031(8) 0.0058(8) 0.0079(8)
C19 0.0184(10) 0.0169(10) 0.0166(10) 0.0025(8) 0.0042(8) 0.0084(8)
C20 0.0189(10) 0.0211(10) 0.0215(10) 0.0059(8) 0.0079(9) 0.0092(9)
C21 0.0180(11) 0.0239(11) 0.0238(11) 0.0034(9) 0.0038(9) 0.0114(9)
C22 0.0252(11) 0.0201(10) 0.0184(10) 0.0025(8) 0.0019(9) 0.0120(9)
C23 0.0279(12) 0.0206(10) 0.0211(11) 0.0071(9) 0.0108(9) 0.0122(9)
C24 0.0200(11) 0.0198(10) 0.0212(11) 0.0042(8) 0.0077(9) 0.0089(9)
C25 0.0341(13) 0.0332(13) 0.0258(12) 0.0104(10) 0.0041(10) 0.0197(11)
C26 0.0152(10) 0.0196(10) 0.0219(11) 0.0071(8) 0.0034(9) 0.0079(9)
C27 0.0192(11) 0.0196(10) 0.0218(11) 0.0051(8) 0.0066(9) 0.0076(9)
C28 0.0192(11) 0.0268(12) 0.0297(12) 0.0075(9) 0.0089(9) 0.0116(10)
C29 0.0203(11) 0.0308(12) 0.0258(12) 0.0081(10) 0.0024(9) 0.0136(10)
C30 0.0311(13) 0.0409(14) 0.0205(11) 0.0081(10) 0.0065(10) 0.0208(12)
C31 0.0248(12) 0.0349(13) 0.0230(11) 0.0084(10) 0.0086(10) 0.0172(11)
C32 0.0249(11) 0.0269(11) 0.0306(12) 0.0168(10) 0.0127(10) 0.0151(10)
Sb1 0.0178(1) 0.0305(1) 0.0215(1) 0.0065(1) 0.0056(1) 0.0134(1)
F1 0.0601(10) 0.0365(8) 0.0345(8) 0.0139(6) 0.0173(7) 0.0295(8)
F2 0.0396(9) 0.0578(10) 0.0473(9) 0.0096(8) 0.0291(8) 0.0167(8)
F3 0.0354(9) 0.0676(11) 0.0273(8) 0.0061(7) -0.0022(7) 0.0271(8)
F4 0.0329(8) 0.0529(10) 0.0323(8) -0.0028(7) -0.0052(7) 0.0171(8)
F5 0.0652(11) 0.0468(10) 0.0671(11) 0.0214(8) 0.0329(10) 0.0410(9)
F6 0.0449(9) 0.0606(10) 0.0620(11) 0.0322(9) 0.0377(9) 0.0330(8)

loop_
_atom_site_label
_atom_site_type_symbol
_atom_site_thermal_displace_type
_atom_site_fract_x
_atom_site_fract_y
_atom_site_fract_z
_atom_site_occupancy
_atom_site_U_iso_or_equiv
_atom_site_calc_flag
_atom_site_refinement_flags
Au1 Au Uani 0.32360(1) 0.18973(1) 0.43902(1) 1.000 0.0182(1) d .
N1 N Uani 0.62434(17) 0.35830(16) 0.58225(14) 1.000 0.0188(5) d .
N2 N Uani 0.74201(18) 0.46083(17) 0.59206(14) 1.000 0.0207(5) d .
N3 N Uani 0.71756(18) 0.50185(17) 0.50580(14) 1.000 0.0217(5) d .
N4 N Uani 0.02083(17) 0.03410(16) 0.29949(14) 1.000 0.0188(5) d .
N5 N Uani -0.09422(17) -0.07593(17) 0.28099(14) 1.000 0.0194(5) d .
N6 N Uani -0.06638(18) -0.14192(17) 0.34673(14) 1.000 0.0190(5) d .
C1 C Uani 0.5192(2) 0.3349(2) 0.49109(17) 1.000 0.0189(6) d .
C2 C Uani 0.5821(2) 0.4282(2) 0.44398(17) 1.000 0.0188(6) d .
C3 C Uani 0.5193(2) 0.4465(2) 0.33945(17) 1.000 0.0200(6) d .
C4 C Uani 0.3856(2) 0.3574(2) 0.26663(18) 1.000 0.0266(7) d .
C5 C Uani 0.3266(2) 0.3713(2) 0.16652(18) 1.000 0.0273(7) d .
C6 C Uani 0.4007(2) 0.4739(2) 0.13533(18) 1.000 0.0257(7) d .
C7 C Uani 0.5354(2) 0.5610(2) 0.20724(19) 1.000 0.0265(7) d .
C8 C Uani 0.5941(2) 0.5497(2) 0.30826(18) 1.000 0.0227(6) d .
C9 C Uani 0.3347(3) 0.4892(3) 0.02746(19) 1.000 0.0353(8) d .
C10 C Uani 0.8784(2) 0.4851(2) 0.65966(17) 1.000 0.0203(6) d .
C11 C Uani 0.9491(2) 0.4487(2) 0.60974(18) 1.000 0.0252(7) d .
C12 C Uani 1.0778(2) 0.4663(2) 0.6724(2) 1.000 0.0305(7) d .
C13 C Uani 1.1335(2) 0.5196(2) 0.78380(19) 1.000 0.0296(7) d .
C14 C Uani 1.0620(2) 0.5568(2) 0.83179(19) 1.000 0.0310(7) d .
C15 C Uani 0.9330(2) 0.5402(2) 0.76986(18) 1.000 0.0267(7) d .
C16 C Uani 0.6249(2) 0.2905(2) 0.66412(18) 1.000 0.0263(7) d .
C17 C Uani 0.1291(2) 0.0416(2) 0.37995(17) 1.000 0.0191(6) d .
C18 C Uani 0.0704(2) -0.07239(19) 0.40690(16) 1.000 0.0182(6) d .
C19 C Uani 0.1452(2) -0.11539(19) 0.48844(16) 1.000 0.0184(6) d .
C20 C Uani 0.2805(2) -0.0865(2) 0.50555(17) 1.000 0.0208(6) d .
C21 C Uani 0.3573(2) -0.1168(2) 0.58757(17) 1.000 0.0231(6) d .
C22 C Uani 0.3022(2) -0.1778(2) 0.65417(17) 1.000 0.0231(6) d .
C23 C Uani 0.1646(2) -0.2122(2) 0.63322(17) 1.000 0.0227(6) d .
C24 C Uani 0.0866(2) -0.1819(2) 0.55191(17) 1.000 0.0210(6) d .
C25 C Uani 0.3895(3) -0.2014(2) 0.74772(19) 1.000 0.0318(7) d .
C26 C Uani -0.2293(2) -0.1125(2) 0.20150(17) 1.000 0.0201(6) d .
C27 C Uani -0.3264(2) -0.1081(2) 0.23707(18) 1.000 0.0215(6) d .
C28 C Uani -0.4538(2) -0.1373(2) 0.16064(19) 1.000 0.0254(7) d .
C29 C Uani -0.4818(2) -0.1696(2) 0.05150(19) 1.000 0.0271(7) d .
C30 C Uani -0.3831(3) -0.1750(2) 0.01807(19) 1.000 0.0308(7) d .
C31 C Uani -0.2549(2) -0.1464(2) 0.09310(18) 1.000 0.0268(7) d .
C32 C Uani 0.0174(2) 0.1234(2) 0.23561(19) 1.000 0.0252(7) d .
Sb1 Sb Uani 0.15861(1) 0.85736(1) 0.10604(1) 1.000 0.0234(1) d .
F1 F Uani 0.16441(17) 0.70251(14) 0.10229(12) 1.000 0.0415(5) d .
F2 F Uani 0.03145(16) 0.81230(16) 0.16834(13) 1.000 0.0482(5) d .
F3 F Uani 0.01272(16) 0.78146(17) -0.03076(12) 1.000 0.0476(5) d .
F4 F Uani 0.30475(16) 0.93156(16) 0.24352(12) 1.000 0.0476(5) d .
F5 F Uani 0.15906(19) 1.01551(16) 0.11181(15) 1.000 0.0522(6) d .
F6 F Uani 0.28236(17) 0.90293(16) 0.04071(14) 1.000 0.0470(6) d .
H4 H Uiso 0.33360 0.28560 0.28570 1.000 0.0320 c R
H5 H Uiso 0.23450 0.30990 0.11890 1.000 0.0330 c R
H7 H Uiso 0.58890 0.63030 0.18660 1.000 0.0320 c R
H8 H Uiso 0.68540 0.61230 0.35640 1.000 0.0270 c R
H9A H Uiso 0.25680 0.40600 -0.02100 1.000 0.0530 c R
H9B H Uiso 0.40260 0.52000 -0.00370 1.000 0.0530 c R
H9C H Uiso 0.30170 0.55150 0.03700 1.000 0.0530 c R
H11 H Uiso 0.90980 0.41220 0.53370 1.000 0.0300 c R
H12 H Uiso 1.12820 0.44220 0.63950 1.000 0.0370 c R
H13 H Uiso 1.22130 0.53030 0.82700 1.000 0.0350 c R
H14 H Uiso 1.10140 0.59410 0.90780 1.000 0.0370 c R
H15 H Uiso 0.88340 0.56600 0.80240 1.000 0.0320 c R
H16A H Uiso 0.53360 0.21610 0.64080 1.000 0.0390 c R
H16B H Uiso 0.64750 0.34880 0.73260 1.000 0.0390 c R
H16C H Uiso 0.69390 0.26130 0.67360 1.000 0.0390 c R
H20 H Uiso 0.32010 -0.04570 0.46060 1.000 0.0250 c R
H21 H Uiso 0.44930 -0.09560 0.59840 1.000 0.0280 c R
H23 H Uiso 0.12350 -0.25730 0.67570 1.000 0.0270 c R
H24 H Uiso -0.00650 -0.20640 0.53930 1.000 0.0250 c R
H25A H Uiso 0.48470 -0.16230 0.75420 1.000 0.0480 c R
H25B H Uiso 0.35370 -0.29420 0.73580 1.000 0.0480 c R
H25C H Uiso 0.38700 -0.16310 0.81420 1.000 0.0480 c R
H27 H Uiso -0.30630 -0.08580 0.31190 1.000 0.0260 c R
H28 H Uiso -0.52240 -0.13520 0.18300 1.000 0.0300 c R
H29 H Uiso -0.56880 -0.18800 -0.00040 1.000 0.0330 c R
H30 H Uiso -0.40350 -0.19850 -0.05670 1.000 0.0370 c R
H31 H Uiso -0.18680 -0.15000 0.07090 1.000 0.0320 c R
H32A H Uiso 0.08560 0.21160 0.28100 1.000 0.0380 c R
H32B H Uiso -0.07470 0.11620 0.20870 1.000 0.0380 c R
H32C H Uiso 0.03900 0.10190 0.17450 1.000 0.0380 c R

loop_
_atom_type_symbol
_atom_type_description
_atom_type_scat_dispersion_real
_atom_type_scat_dispersion_imag
_atom_type_scat_source
C C 0.0033 0.0016 ' International Tables Vol C Tables 4.2.6.8 and 6.1.1.4'
H H 0.0000 0.0000 ' International Tables Vol C Tables 4.2.6.8 and 6.1.1.4'
Au Au -2.0133 8.8022 ' International Tables Vol C Tables 4.2.6.8 and 6.1.1.4'
F F 0.0171 0.0103 ' International Tables Vol C Tables 4.2.6.8 and 6.1.1.4'
N N 0.0061 0.0033 ' International Tables Vol C Tables 4.2.6.8 and 6.1.1.4'
Sb Sb -0.5866 1.5461 ' International Tables Vol C Tables 4.2.6.8 and 6.1.1.4'

loop_
_geom_angle_atom_site_label_1
_geom_angle_atom_site_label_2
_geom_angle_atom_site_label_3
_geom_angle
_geom_angle_publ_flag
C1 Au1 C17 177.05(9) yes
F2 Sb1 F3 89.49(8) yes
F2 Sb1 F4 90.36(8) yes
F2 Sb1 F5 89.58(9) yes
F2 Sb1 F6 178.45(8) yes
F3 Sb1 F4 179.30(8) yes
F3 Sb1 F5 90.68(8) yes
F3 Sb1 F6 89.20(8) yes
F4 Sb1 F5 90.01(8) yes
F4 Sb1 F6 90.96(8) yes
F5 Sb1 F6 89.61(9) yes
F1 Sb1 F6 89.20(8) yes
F1 Sb1 F3 90.73(8) yes
F1 Sb1 F4 88.59(8) yes
F1 Sb1 F2 91.64(8) yes
F1 Sb1 F5 178.14(9) yes
N2 N1 C1 109.86(18) yes
N2 N1 C16 121.02(18) yes
C1 N1 C16 129.1(2) yes
N1 N2 N3 110.03(18) yes
N1 N2 C10 123.12(18) yes
N3 N2 C10 122.3(2) yes
N2 N3 C2 105.77(19) yes
N5 N4 C32 121.76(19) yes
N5 N4 C17 109.19(18) yes
C17 N4 C32 129.0(2) yes
N6 N5 C26 125.1(2) yes
N4 N5 C26 123.64(18) yes
N4 N5 N6 111.23(19) yes
N5 N6 C18 104.88(19) yes
Au1 C1 N1 124.78(16) yes
Au1 C1 C2 131.91(17) yes
N1 C1 C2 103.2(2) yes
N3 C2 C1 111.02(19) yes
N3 C2 C3 120.3(2) yes
C1 C2 C3 128.6(2) no
C2 C3 C4 120.7(2) no
C2 C3 C8 121.3(2) no
C4 C3 C8 118.0(2) no
C3 C4 C5 121.4(2) no
C4 C5 C6 120.8(2) no
C5 C6 C7 117.7(2) no
C5 C6 C9 120.3(2) no
C7 C6 C9 122.1(2) no
C6 C7 C8 122.0(2) no
C3 C8 C7 120.2(2) no
N2 C10 C11 117.29(19) yes
N2 C10 C15 120.5(2) yes
C11 C10 C15 122.2(2) no
C10 C11 C12 118.8(2) no
C11 C12 C13 119.8(2) no
C12 C13 C14 120.4(2) no
C13 C14 C15 120.4(2) no
C10 C15 C14 118.3(2) no
N4 C17 C18 103.1(2) yes
Au1 C17 N4 124.26(16) yes
Au1 C17 C18 132.61(17) yes
C17 C18 C19 126.0(2) no
N6 C18 C17 111.6(2) yes
N6 C18 C19 122.5(2) yes
C18 C19 C20 119.4(2) no
C18 C19 C24 122.1(2) no
C20 C19 C24 118.5(2) no
C19 C20 C21 120.6(2) no
C20 C21 C22 121.3(2) no
C21 C22 C23 117.8(2) no
C21 C22 C25 120.8(2) no
C23 C22 C25 121.4(2) no
C22 C23 C24 121.6(2) no
C19 C24 C23 120.1(2) no
N5 C26 C27 118.31(19) yes
N5 C26 C31 118.8(2) yes
C27 C26 C31 122.8(2) no
C26 C27 C28 118.2(2) no
C27 C28 C29 120.3(2) no
C28 C29 C30 120.2(2) no
C29 C30 C31 120.5(2) no
C26 C31 C30 117.9(2) no
C5 C4 H4 119.00 no
C3 C4 H4 119.00 no
C6 C5 H5 120.00 no
C4 C5 H5 120.00 no
C8 C7 H7 119.00 no
C6 C7 H7 119.00 no
C3 C8 H8 120.00 no
C7 C8 H8 120.00 no
H9A C9 H9C 109.00 no
H9B C9 H9C 109.00 no
C6 C9 H9A 109.00 no
C6 C9 H9B 109.00 no
C6 C9 H9C 109.00 no
H9A C9 H9B 110.00 no
C10 C11 H11 121.00 no
C12 C11 H11 121.00 no
C11 C12 H12 120.00 no
C13 C12 H12 120.00 no
C12 C13 H13 120.00 no
C14 C13 H13 120.00 no
C13 C14 H14 120.00 no
C15 C14 H14 120.00 no
C10 C15 H15 121.00 no
C14 C15 H15 121.00 no
N1 C16 H16A 109.00 no
N1 C16 H16B 109.00 no
N1 C16 H16C 109.00 no
H16A C16 H16B 109.00 no
H16A C16 H16C 110.00 no
H16B C16 H16C 110.00 no
C21 C20 H20 120.00 no
C19 C20 H20 120.00 no
C20 C21 H21 119.00 no
C22 C21 H21 119.00 no
C24 C23 H23 119.00 no
C22 C23 H23 119.00 no
C19 C24 H24 120.00 no
C23 C24 H24 120.00 no
H25B C25 H25C 109.00 no
C22 C25 H25A 109.00 no
C22 C25 H25B 109.00 no
C22 C25 H25C 109.00 no
H25A C25 H25B 109.00 no
H25A C25 H25C 109.00 no
C26 C27 H27 121.00 no
C28 C27 H27 121.00 no
C27 C28 H28 120.00 no
C29 C28 H28 120.00 no
C28 C29 H29 120.00 no
C30 C29 H29 120.00 no
C29 C30 H30 120.00 no
C31 C30 H30 120.00 no
C26 C31 H31 121.00 no
C30 C31 H31 121.00 no
N4 C32 H32A 109.00 no
N4 C32 H32B 109.00 no
N4 C32 H32C 109.00 no
H32A C32 H32B 109.00 no
H32A C32 H32C 110.00 no
H32B C32 H32C 109.00 no

loop_
_geom_bond_atom_site_label_1
_geom_bond_atom_site_label_2
_geom_bond_distance
_geom_bond_publ_flag
Au1 C1 2.031(2) yes
Au1 C17 2.026(2) yes
Sb1 F6 1.865(2) yes
Sb1 F3 1.8720(16) yes
Sb1 F1 1.8727(17) yes
Sb1 F2 1.866(2) yes
Sb1 F4 1.8797(16) yes
Sb1 F5 1.878(2) yes
N1 C1 1.341(3) yes
N1 N2 1.365(3) yes
N1 C16 1.465(3) yes
N2 C10 1.445(3) yes
N2 N3 1.330(3) yes
N3 C2 1.344(3) yes
N4 C32 1.469(3) yes
N4 N5 1.358(3) yes
N4 C17 1.347(3) yes
N5 N6 1.321(3) yes
N5 C26 1.443(3) yes
N6 C18 1.348(3) yes
C1 C2 1.418(3) no
C2 C3 1.477(3) no
C3 C8 1.397(3) no
C3 C4 1.392(3) no
C4 C5 1.391(3) no
C5 C6 1.390(3) no
C6 C7 1.391(3) no
C6 C9 1.508(3) no
C7 C8 1.387(3) no
C10 C11 1.382(4) no
C10 C15 1.382(3) no
C11 C12 1.382(4) no
C12 C13 1.393(3) no
C13 C14 1.378(4) no
C14 C15 1.387(4) no
C17 C18 1.408(3) no
C18 C19 1.473(3) no
C19 C24 1.401(3) no
C19 C20 1.400(4) no
C20 C21 1.388(3) no
C21 C22 1.391(3) no
C22 C23 1.400(4) no
C22 C25 1.503(4) no
C23 C24 1.389(3) no
C26 C27 1.383(4) no
C26 C31 1.387(3) no
C27 C28 1.385(4) no
C28 C29 1.389(3) no
C29 C30 1.387(4) no
C30 C31 1.387(4) no
C4 H4 0.9500 no
C5 H5 0.9500 no
C7 H7 0.9500 no
C8 H8 0.9500 no
C9 H9C 0.9800 no
C9 H9A 0.9800 no
C9 H9B 0.9800 no
C11 H11 0.9500 no
C12 H12 0.9500 no
C13 H13 0.9500 no
C14 H14 0.9500 no
C15 H15 0.9500 no
C16 H16C 0.9800 no
C16 H16A 0.9800 no
C16 H16B 0.9800 no
C20 H20 0.9500 no
C21 H21 0.9500 no
C23 H23 0.9500 no
C24 H24 0.9500 no
C25 H25C 0.9800 no
C25 H25B 0.9800 no
C25 H25A 0.9800 no
C27 H27 0.9500 no
C28 H28 0.9500 no
C29 H29 0.9500 no
C30 H30 0.9500 no
C31 H31 0.9500 no
C32 H32C 0.9800 no
C32 H32A 0.9800 no
C32 H32B 0.9800 no

loop_
_geom_hbond_atom_site_label_D
_geom_hbond_atom_site_label_H
_geom_hbond_atom_site_label_A
_geom_hbond_distance_DH
_geom_hbond_distance_HA
_geom_hbond_distance_DA
_geom_hbond_angle_DHA
_geom_hbond_site_symmetry_A
_geom_hbond_publ_flag
C5 H5 F3 0.9500 2.4100 3.313(3) 158.00 2_565 yes
C14 H14 F1 0.9500 2.5300 3.467(3) 168.00 1_656 yes
C32 H32C F5 0.9800 2.3400 3.197(3) 145.00 1_545 yes

loop_
_geom_torsion_atom_site_label_1
_geom_torsion_atom_site_label_2
_geom_torsion_atom_site_label_3
_geom_torsion_atom_site_label_4
_geom_torsion
_geom_torsion_publ_flag
C1 N1 N2 N3 -3.0(3) no
C1 N1 N2 C10 -159.4(2) no
C16 N1 N2 N3 176.8(2) no
C16 N1 N2 C10 20.4(3) no
N2 N1 C1 C2 1.8(3) no
N2 N1 C1 Au1 178.68(16) no
C16 N1 C1 Au1 -1.1(4) no
C16 N1 C1 C2 -178.0(2) no
N1 N2 N3 C2 2.8(3) no
C10 N2 N3 C2 159.5(2) no
N3 N2 C10 C11 -53.7(3) no
N1 N2 C10 C15 -78.8(3) no
N3 N2 C10 C15 127.6(2) no
N1 N2 C10 C11 99.9(3) no
N2 N3 C2 C3 -179.0(2) no
N2 N3 C2 C1 -1.7(3) no
N5 N4 C17 Au1 -178.99(16) no
C32 N4 C17 Au1 2.3(3) no
C32 N4 N5 C26 -2.6(3) no
C17 N4 N5 C26 178.5(2) no
C32 N4 N5 N6 179.0(2) no
N5 N4 C17 C18 0.7(2) no
C32 N4 C17 C18 -178.0(2) no
C17 N4 N5 N6 0.2(3) no
C26 N5 N6 C18 -179.3(2) no
N4 N5 N6 C18 -1.0(2) no
N4 N5 C26 C31 68.8(3) no
N6 N5 C26 C27 69.0(3) no
N4 N5 C26 C27 -109.1(3) no
N6 N5 C26 C31 -113.1(3) no
N5 N6 C18 C17 1.5(3) no
N5 N6 C18 C19 -177.5(2) no
N1 C1 C2 C3 176.9(2) no
Au1 C1 C2 N3 -176.62(18) no
N1 C1 C2 N3 0.0(3) no
Au1 C1 C2 C3 0.4(4) no
N3 C2 C3 C8 -7.9(4) no
N3 C2 C3 C4 168.8(2) no
C1 C2 C3 C4 -7.9(4) no
C1 C2 C3 C8 175.4(2) no
C2 C3 C8 C7 176.5(2) no
C4 C3 C8 C7 -0.3(4) no
C8 C3 C4 C5 -1.2(4) no
C2 C3 C4 C5 -178.0(2) no
C3 C4 C5 C6 1.2(4) no
C4 C5 C6 C9 -178.9(3) no
C4 C5 C6 C7 0.4(4) no
C5 C6 C7 C8 -2.0(4) no
C9 C6 C7 C8 177.3(3) no
C6 C7 C8 C3 2.0(4) no
N2 C10 C11 C12 -177.7(2) no
N2 C10 C15 C14 177.4(2) no
C15 C10 C11 C12 1.0(4) no
C11 C10 C15 C14 -1.2(3) no
C10 C11 C12 C13 0.2(3) no
C11 C12 C13 C14 -1.0(3) no
C12 C13 C14 C15 0.8(4) no
C13 C14 C15 C10 0.4(3) no
N4 C17 C18 N6 -1.4(3) no
N4 C17 C18 C19 177.6(2) no
Au1 C17 C18 C19 -2.8(4) no
Au1 C17 C18 N6 178.26(18) no
C17 C18 C19 C24 145.0(2) no
N6 C18 C19 C20 145.5(2) no
N6 C18 C19 C24 -36.2(3) no
C17 C18 C19 C20 -33.4(3) no
C24 C19 C20 C21 -3.5(3) no
C18 C19 C24 C23 -175.2(2) no
C18 C19 C20 C21 174.9(2) no
C20 C19 C24 C23 3.1(3) no
C19 C20 C21 C22 0.8(3) no
C20 C21 C22 C23 2.4(3) no
C20 C21 C22 C25 -175.5(2) no
C25 C22 C23 C24 175.1(2) no
C21 C22 C23 C24 -2.8(3) no
C22 C23 C24 C19 0.0(3) no
N5 C26 C27 C28 177.0(2) no
C31 C26 C27 C28 -0.9(4) no
N5 C26 C31 C30 -176.8(2) no
C27 C26 C31 C30 1.0(3) no
C26 C27 C28 C29 -0.2(3) no
C27 C28 C29 C30 1.1(3) no
C28 C29 C30 C31 -1.0(3) no
C29 C30 C31 C26 -0.1(3) no
